data_7222498
loop_
_publ_author_name
'Schnabel, S.'
'Roehr, C.'

_publ_section_title
;
 Gemischte Thio/Oxo-Orthovanadate Na3[VSxO4-x] (x=2, 3): Darstellung -
 Strukturen - Eigenschaften
;
_journal_name_full
;
Zeitschrift fuer Naturforschung, Teil B. Anorganische Chemie, Organische 
Chemie (42,1987-)
;
_journal_page_first 479
_journal_page_last 490
_journal_volume 60
_journal_year 2005
_chemical_formula_sum 'Na3 O S3 V'
_chemical_name_systematic 'Na3 (V S3 O)'
_space_group_IT_number 36
_symmetry_space_group_name_Hall 'C 2c -2'
_symmetry_space_group_name_H-M 'C m c 21'
_cell_angle_alpha 90
_cell_angle_beta 90
_cell_angle_gamma 90
_cell_formula_units_Z 4
_cell_length_a 9.684
_cell_length_b 11.946
_cell_length_c 5.905
_cell_volume 683.120
_citation_journal_id_ASTM ZNBSEN
_cod_data_source_file Schnabel_ZNBSEN_2005_1983.cif
_cod_data_source_block Na3O1S3V1
_cod_original_cell_volume 683.1204
_cod_original_formula_sum 'Na3 O1 S3 V1'
_cod_database_code 7222498

loop_
_symmetry_equiv_pos_as_xyz
x,y,z
-x,-y,z+1/2
-x,y,z
x,-y,z+1/2
x+1/2,y+1/2,z
-x+1/2,-y+1/2,z+1/2
-x+1/2,y+1/2,z
x+1/2,-y+1/2,z+1/2

loop_
_atom_site_label
_atom_site_type_symbol
_atom_site_fract_x
_atom_site_fract_y
_atom_site_fract_z
_atom_site_occupancy
_atom_site_U_iso_or_equiv
S2 S-2 0 0.11853 0.0187 1 0.0
Na1 Na+1 0.29363 0.11998 0.017 1 0.0
O1 O-2 0 0.301 0.3966 1 0.0
Na2 Na+1 0 0.11808 0.5374 1 0.0
V1 V+5 0 0.29633 0.1149 1 0.0
S1 S-2 0.1891 0.37589 -8e-05 1 0.0
